data_7013359
loop_
_publ_author_name
'Kim, Jong-Young'
'Norquist, Alexander J.'
'O'Hare, Dermot'

_publ_section_title
;
 Incorporation of uranium(vi) into metal?organic framework solids,
 [UO2(C4H4O4)]&#xFFFD;H2O, [UO2F(C5H6O4)]&#xFFFD;2H2O, and
 [(UO2)1.5(C8H4O4)2]2[(CH3)2NCOH2]&#xFFFD;H2O
;
_journal_issue 14
_journal_name_full 'Dalton Transactions'
_journal_page_first 2813
_journal_paper_doi 10.1039/b306733p
_journal_year 2003
_chemical_compound_source
;
?
;
_chemical_formula_moiety '[(UO2)1.5(ISP)2]2[HDMF]H2O'
_chemical_formula_sum 'C9 H5 N0.5 O6.5 U0.75'
_chemical_formula_weight 402.66
_space_group_IT_number 14
_symmetry_cell_setting monoclinic
_symmetry_space_group_name_Hall '-P 2yn'
_symmetry_space_group_name_H-M 'P 1 21/n 1'
_audit_creation_date 03-02-04
_audit_creation_method CRYSTALS_ver_12-03-99
_cell_angle_alpha 90
_cell_angle_beta 104.4136(7)
_cell_angle_gamma 90
_cell_formula_units_Z 8
_cell_length_a 9.9344(2)
_cell_length_b 15.6519(3)
_cell_length_c 14.7961(3)
_cell_measurement_reflns_used 5023
_cell_measurement_temperature 150
_cell_measurement_theta_max 27
_cell_measurement_theta_min 5
_cell_volume 2228.26(8)
_computing_cell_refinement
; 
Denzo/Scalepack (Otwinowski & Minor, 1996) 
;
_computing_data_collection
; 
COLLECT (Nonius BV, 1997) 
;
_computing_data_reduction
; 
Denzo/Scalepack (Otwinowski & Minor, 1996) 
;
_computing_structure_solution
; 
SIR92 (Altomare et al, 1994) 
;
_diffrn_ambient_temperature 150
_diffrn_measured_fraction_theta_full 0.991
_diffrn_measured_fraction_theta_max 0.989
_diffrn_measurement_device_type
; 
Enraf Nonius Kappa CCD 
;
_diffrn_measurement_method \w
_diffrn_radiation_monochromator graphite
_diffrn_radiation_type 'Mo K\a'
_diffrn_radiation_wavelength 0.71073
_diffrn_reflns_av_R_equivalents 0.02
_diffrn_reflns_limit_h_max 12
_diffrn_reflns_limit_h_min -12
_diffrn_reflns_limit_k_max 20
_diffrn_reflns_limit_k_min -20
_diffrn_reflns_limit_l_max 19
_diffrn_reflns_limit_l_min -19
_diffrn_reflns_number 9840
_diffrn_reflns_theta_full 26.563
_diffrn_reflns_theta_max 27.456
_diffrn_reflns_theta_min 5.181
_diffrn_standards_decay_% 0.00
_diffrn_standards_interval_count 0
_diffrn_standards_interval_time 0
_diffrn_standards_number 0
_exptl_absorpt_coefficient_mu 10.969
_exptl_absorpt_correction_T_max 0.42
_exptl_absorpt_correction_T_min 0.42
_exptl_absorpt_correction_type multi-scan
_exptl_absorpt_process_details
; 
Denzo/Scalepack (Otwinowski & Minor, 1996) 
;
_exptl_crystal_colour ' yellow '
_exptl_crystal_density_diffrn 2.400
_exptl_crystal_density_meas ?
_exptl_crystal_description ' rod '
_exptl_crystal_F_000 1468.000
_exptl_crystal_size_max 0.20
_exptl_crystal_size_mid 0.08
_exptl_crystal_size_min 0.08
_refine_diff_density_max 1.25
_refine_diff_density_min -1.31
_refine_ls_extinction_coef 24.3(34)
_refine_ls_extinction_method 'Larson 1970 Crystallographic Computing eq 22'
_refine_ls_goodness_of_fit_ref 0.9290
_refine_ls_number_parameters 323
_refine_ls_number_reflns 3941
_refine_ls_R_factor_all 0.0369
_refine_ls_R_factor_gt 0.0234
_refine_ls_shift/su_max 0.001156
_refine_ls_structure_factor_coef Fsqd
_refine_ls_weighting_details
;
Method = Prince modified Chebychev polynomial, (Watkin, 1994) 
W = [weight] * [1-(deltaF/6*sigmaF)^2]^2 

20.5 32.8 21.9 10.2 3.96 
;
_refine_ls_weighting_scheme calc
_refine_ls_wR_factor_all 0.0631
_refine_ls_wR_factor_gt 0.0532
_refine_ls_wR_factor_ref 0.0532
_reflns_limit_h_max 12
_reflns_limit_h_min -12
_reflns_limit_k_max 20
_reflns_limit_k_min 0
_reflns_limit_l_max 19
_reflns_limit_l_min 0
_reflns_number_gt 3941
_reflns_number_total 5039
_reflns_threshold_expression I>3.00u(I)
_cod_data_source_file b306733p.txt
_cod_data_source_block '[(UO2)1.5(ISP)2]2[HDMF]H2O_(3)'
_cod_depositor_comments
;
The following automatic conversions were performed:
'_symmetry_cell_setting' value 'Monoclinic ' changed to 'monoclinic'
according to '/home/saulius/struct/CIF-dictionaries/cif_core.dic'
dictionary named 'cif_core.dic' version 2.4.1 from 2010-06-29.

Automatic conversion script
Id: cif_fix_enum 1527 2010-12-29 10:47:43Z saulius 
;
_cod_original_sg_symbol_H-M 'P 1 21/n 1 '
_cod_original_formula_sum ' C9 H5 N0.50 O6.50 U0.75 '
_cod_database_code 7013359

loop_
_symmetry_equiv_pos_as_xyz
x,y,z
-x,-y,-z
-x+1/2,y+1/2,-z+1/2
x+1/2,-y+1/2,z+1/2

loop_
_atom_site_label
_atom_site_type_symbol
_atom_site_fract_x
_atom_site_fract_y
_atom_site_fract_z
_atom_site_U_iso_or_equiv
_atom_site_occupancy
_atom_site_adp_type
_atom_site_attached_hydrogens
U2 U 0.0000 0.0000 1.0000 0.0150 1.0000 Uani .
O9 O 0.0545(4) 0.1073(3) 1.0017(3) 0.0255 1.0000 Uani .
C8 C 0.2036(5) -0.0476(3) 0.9016(3) 0.0188 1.0000 Uani .
O10 O 0.2335(4) -0.0451(3) 0.9898(2) 0.0250 1.0000 Uani .
O11 O -0.0800(4) 0.0292(3) 1.1439(2) 0.0223 1.0000 Uani .
C4 C 0.3126(5) -0.0705(3) 0.8528(3) 0.0177 1.0000 Uani .
C3 C 0.2816(5) -0.0785(3) 0.7560(3) 0.0177 1.0000 Uani .
C2 C 0.3875(5) -0.0970(4) 0.7124(3) 0.0186 1.0000 Uani .
C1 C 0.3576(5) -0.1055(4) 0.6096(3) 0.0205 1.0000 Uani .
O4 O 0.2328(4) -0.1023(3) 0.5603(3) 0.0263 1.0000 Uani .
O3 O 0.4549(4) -0.1169(3) 0.5689(3) 0.0236 1.0000 Uani .
C7 C 0.5232(5) -0.1070(4) 0.7656(4) 0.0258 1.0000 Uani .
C5 C 0.4494(5) -0.0825(4) 0.9056(3) 0.0222 1.0000 Uani .
U1 U 0.296869(17) -0.123472(12) 0.411933(12) 0.0117 1.0000 Uani .
O1 O 0.2870(4) -0.0114(3) 0.3971(3) 0.0278 1.0000 Uani .
O2 O 0.3043(4) -0.2359(2) 0.4223(3) 0.0250 1.0000 Uani .
C16 C 0.5108(5) -0.1289(3) 0.3136(3) 0.0170 1.0000 Uani .
O7 O 0.3835(3) -0.1297(3) 0.2688(2) 0.0198 1.0000 Uani .
O8 O 0.5424(3) -0.1205(3) 0.4010(2) 0.0229 1.0000 Uani .
C12 C 0.6209(5) -0.1416(3) 0.2622(3) 0.0166 1.0000 Uani .
C11 C 0.7606(5) -0.1355(4) 0.3096(3) 0.0201 1.0000 Uani .
C10 C -0.1366(5) -0.1501(4) 0.2619(4) 0.0201 1.0000 Uani .
C9 C 0.0116(5) -0.1405(4) 0.3120(4) 0.0236 1.0000 Uani .
O5 O 0.0459(4) -0.1307(4) 0.3993(3) 0.0408 1.0000 Uani .
O6 O 0.1060(3) -0.1434(3) 0.2678(2) 0.0201 1.0000 Uani .
C15 C -0.1740(5) -0.1727(3) 0.1678(4) 0.0201 1.0000 Uani .
C14 C -0.3136(5) -0.1771(4) 0.1207(4) 0.0223 1.0000 Uani .
C13 C 0.5847(5) -0.1601(4) 0.1674(4) 0.0212 1.0000 Uani .
O12 O -0.1681(4) 0.0274(3) 0.8499(3) 0.0260 1.0000 Uani .
C6 C 0.5548(6) -0.1006(4) 0.8628(4) 0.0278 1.0000 Uani .
N1 N 0.2463(5) -0.3362(3) 1.0838(5) 0.0380 1.0000 Uani .
C17 C 0.2065(7) -0.2469(5) 1.0654(5) 0.0488 1.0000 Uani .
O13 O 0.4349(11) -0.4299(8) 1.0432(9) 0.0547 0.5000 Uani .
C18 C 0.390(1) -0.3461(8) 1.0621(8) 0.0235 0.5000 Uani .
H2 H 0.5995 -0.1194 0.7339 0.0308 1.0000 Uiso .
H3 H 0.6521 -0.1103 0.9011 0.0344 1.0000 Uiso .
H4 H 0.4710 -0.0772 0.9754 0.0263 1.0000 Uiso .
H1 H 0.1845 -0.0712 0.7179 0.0215 1.0000 Uiso .
H8 H -0.1002 -0.1858 0.1343 0.0245 1.0000 Uiso .
H5 H 0.7870 -0.1214 0.3774 0.0236 1.0000 Uiso .
H7 H -0.3405 -0.1931 0.0526 0.0280 1.0000 Uiso .
H6 H 0.4846 -0.1603 0.1328 0.0249 1.0000 Uiso .
O14 O 0.369(1) -0.3452(5) 1.2697(5) 0.0289 0.5000 Uani .
H9 H -0.1398 0.0197 0.7902 0.0315 1.0000 Uiso .
H12 H -0.2650 0.0457 0.8487 0.0315 1.0000 Uiso .
C19 C 0.3287(17) -0.3320(11) 1.198(1) 0.0471 0.5000 Uani .

loop_
_atom_site_aniso_label
_atom_site_aniso_U_11
_atom_site_aniso_U_22
_atom_site_aniso_U_33
_atom_site_aniso_U_23
_atom_site_aniso_U_13
_atom_site_aniso_U_12
U2 0.01291(12) 0.02222(14) 0.01079(12) 0.0019(1) 0.00453(9) 0.0021(1)
O9 0.027(2) 0.028(2) 0.0230(19) 0.0001(16) 0.0079(16) -0.0018(16)
C8 0.018(2) 0.026(3) 0.016(2) 0.0019(19) 0.0102(19) 0.0027(19)
O10 0.0192(18) 0.043(2) 0.0134(17) 0.0021(16) 0.0047(14) 0.0062(16)
O11 0.0184(17) 0.037(2) 0.0122(16) 0.0015(15) 0.0058(13) 0.0035(15)
C4 0.015(2) 0.026(3) 0.013(2) -0.0002(19) 0.0059(18) 0.0035(19)
C3 0.013(2) 0.028(3) 0.013(2) -0.0019(19) 0.0036(17) -0.001(2)
C2 0.012(2) 0.029(3) 0.015(2) -0.003(2) 0.0025(18) 0.0004(19)
C1 0.016(2) 0.034(3) 0.012(2) -0.000(2) 0.0049(18) 0.002(2)
O4 0.0145(17) 0.048(3) 0.0154(17) -0.0070(17) 0.0031(14) 0.0024(16)
O3 0.0154(17) 0.040(2) 0.0163(17) -0.0058(16) 0.0047(13) 0.0028(16)
C7 0.014(2) 0.046(4) 0.017(2) -0.004(2) 0.0037(19) 0.003(2)
C5 0.019(2) 0.033(3) 0.015(2) -0.001(2) 0.0036(19) 0.002(2)
U1 0.00666(9) 0.0182(1) 0.01058(9) -0.00004(7) 0.00291(6) 0.00059(7)
O1 0.031(2) 0.0207(19) 0.032(2) 0.0020(16) 0.0086(17) 0.0057(16)
O2 0.035(2) 0.0177(19) 0.0229(18) 0.0010(15) 0.0075(15) -0.0006(16)
C16 0.010(2) 0.024(2) 0.018(2) 0.002(2) 0.0057(17) -0.0004(19)
O7 0.0108(15) 0.034(2) 0.0164(16) 0.0004(16) 0.0062(13) 0.0007(15)
O8 0.0087(15) 0.043(2) 0.0167(17) -0.0027(17) 0.0024(13) -0.0006(16)
C12 0.010(2) 0.025(3) 0.016(2) -0.0036(19) 0.0062(18) -0.0022(18)
C11 0.014(2) 0.032(3) 0.014(2) -0.005(2) 0.0029(18) 0.000(2)
C10 0.009(2) 0.029(3) 0.021(2) -0.001(2) 0.0016(18) 0.0031(19)
C9 0.009(2) 0.042(3) 0.021(2) 0.001(2) 0.0056(19) 0.001(2)
O5 0.0122(17) 0.096(4) 0.0158(19) -0.010(2) 0.0066(14) -0.008(2)
O6 0.0080(15) 0.039(2) 0.0149(16) 0.0023(15) 0.0063(13) 0.0002(14)
C15 0.012(2) 0.028(3) 0.020(2) -0.000(2) 0.0044(19) 0.0017(19)
C14 0.017(2) 0.033(3) 0.019(2) 0.000(2) 0.0070(19) -0.002(2)
C13 0.014(2) 0.026(3) 0.022(3) -0.003(2) 0.0006(19) -0.0058(19)
O12 0.0195(18) 0.044(2) 0.0154(17) 0.0018(16) 0.0066(14) 0.0066(17)
C6 0.016(2) 0.046(4) 0.019(3) -0.006(2) 0.001(2) 0.008(2)
N1 0.018(2) 0.024(3) 0.068(4) 0.008(3) 0.001(2) -0.005(2)
C17 0.037(3) 0.026(3) 0.068(5) 0.008(4) -0.017(3) -0.006(3)
O13 0.042(6) 0.058(7) 0.078(8) 0.009(6) 0.041(6) -0.006(5)
C18 0.011(4) 0.035(6) 0.028(5) -0.007(5) 0.013(4) -0.005(4)
O14 0.050(5) 0.025(4) 0.015(4) -0.000(3) 0.013(4) 0.012(4)
C19 0.052(9) 0.054(9) 0.034(8) -0.001(7) 0.008(6) -0.014(7)

loop_
_atom_type_symbol
_atom_type_scat_dispersion_real
_atom_type_scat_dispersion_imag
_atom_type_scat_Cromer_Mann_a1
_atom_type_scat_Cromer_Mann_b1
_atom_type_scat_Cromer_Mann_a2
_atom_type_scat_Cromer_Mann_b2
_atom_type_scat_Cromer_Mann_a3
_atom_type_scat_Cromer_Mann_b3
_atom_type_scat_Cromer_Mann_a4
_atom_type_scat_Cromer_Mann_b4
_atom_type_scat_Cromer_Mann_c
_atom_type_scat_source
'U   ' -9.6767 9.6646 36.0228 0.5293 23.4128 3.3253 14.9491 16.0927 4.1880 100.6130 13.3966 International_Tables_Vol_IV_Table_2.2B
'C   ' 0.0033 0.0016 2.3100 20.8439 1.0200 10.2075 1.5886 0.5687 0.8650 51.6512 0.2156 International_Tables_Vol_IV_Table_2.2B
'H   ' 0.0000 0.0000 0.4930 10.5109 0.3229 26.1257 0.1402 3.1424 0.0408 57.7998 0.0030 International_Tables_Vol_IV_Table_2.2B
'O   ' 0.0106 0.0060 3.0485 13.2771 2.2868 5.7011 1.5463 0.3239 0.8670 32.9089 0.2508 International_Tables_Vol_IV_Table_2.2B
'N   ' 0.0061 0.0033 12.2126 0.0057 3.1322 9.8933 2.0125 28.9975 1.1663 0.5826 -11.5290 International_Tables_Vol_IV_Table_2.2B

loop_
_geom_angle_atom_site_label_1
_geom_angle_site_symmetry_1
_geom_angle_atom_site_label_2
_geom_angle_site_symmetry_2
_geom_angle_atom_site_label_3
_geom_angle_site_symmetry_3
_geom_angle
_geom_angle_publ_flag
O9 . U2 . O9 2_557 179.993 yes
O9 . U2 . O10 . 89.04(16) yes
O9 2_557 U2 . O10 . 90.96(16) yes
O9 . U2 . O10 2_557 90.96(16) yes
O9 2_557 U2 . O10 2_557 89.04(16) yes
O10 . U2 . O10 2_557 179.995 yes
O9 . U2 . O11 . 88.60(16) yes
O9 2_557 U2 . O11 . 91.40(16) yes
O10 . U2 . O11 . 127.57(12) yes
O10 2_557 U2 . O11 . 52.43(12) yes
O9 . U2 . O11 2_557 91.40(16) yes
O9 2_557 U2 . O11 2_557 88.60(16) yes
O10 . U2 . O11 2_557 52.43(12) yes
O10 2_557 U2 . O11 2_557 127.57(12) yes
O11 . U2 . O11 2_557 179.995 yes
O9 . U2 . O12 . 89.08(16) yes
O9 2_557 U2 . O12 . 90.92(16) yes
O10 . U2 . O12 . 115.62(12) yes
O10 2_557 U2 . O12 . 64.38(12) yes
O11 . U2 . O12 . 116.71(12) yes
O9 . U2 . O12 2_557 90.92(16) yes
O9 2_557 U2 . O12 2_557 89.08(16) yes
O10 . U2 . O12 2_557 64.38(12) yes
O10 2_557 U2 . O12 2_557 115.62(12) yes
O11 . U2 . O12 2_557 63.29(12) yes
O11 2_557 U2 . O12 . 63.29(12) yes
O11 2_557 U2 . O12 2_557 116.71(12) yes
O12 . U2 . O12 2_557 179.995 yes
O10 . C8 . O11 2_557 119.0(4) yes
O10 . C8 . C4 . 119.7(4) yes
O11 2_557 C8 . C4 . 121.3(4) yes
U2 . O10 . C8 . 95.1(3) yes
U2 . O11 . C8 2_557 93.5(3) yes
C8 . C4 . C3 . 121.3(4) yes
C8 . C4 . C5 . 119.0(4) yes
C3 . C4 . C5 . 119.7(4) yes
C4 . C3 . C2 . 119.7(4) yes
C4 . C3 . H1 . 120.452 no
C2 . C3 . H1 . 119.862 no
C3 . C2 . C1 . 120.8(4) yes
C3 . C2 . C7 . 119.9(5) yes
C1 . C2 . C7 . 119.3(4) yes
C2 . C1 . O4 . 120.2(4) yes
C2 . C1 . O3 . 121.1(4) yes
O4 . C1 . O3 . 118.7(4) yes
C1 . O4 . U1 . 94.3(3) yes
C1 . O3 . U1 . 94.1(3) yes
C2 . C7 . C6 . 120.8(5) yes
C2 . C7 . H2 . 119.650 no
C6 . C7 . H2 . 119.510 no
C4 . C5 . C6 . 120.9(5) yes
C4 . C5 . H4 . 119.355 no
C6 . C5 . H4 . 119.785 no
O4 . U1 . O3 . 52.91(12) yes
O4 . U1 . O1 . 87.60(17) yes
O3 . U1 . O1 . 94.48(17) yes
O4 . U1 . O2 . 94.09(16) yes
O3 . U1 . O2 . 87.52(16) yes
O1 . U1 . O2 . 177.91(18) yes
O4 . U1 . O7 . 172.58(13) yes
O3 . U1 . O7 . 122.17(11) yes
O1 . U1 . O7 . 87.34(16) yes
O2 . U1 . O7 . 91.10(15) yes
O4 . U1 . O8 . 122.20(12) yes
O3 . U1 . O8 . 69.81(11) yes
O1 . U1 . O8 . 89.92(17) yes
O2 . U1 . O8 . 90.23(16) yes
O7 . U1 . O8 . 52.38(11) yes
O4 . U1 . O5 . 65.82(13) yes
O3 . U1 . O5 . 118.10(13) yes
O1 . U1 . O5 . 90.69(19) yes
O2 . U1 . O5 . 88.88(19) yes
O7 . U1 . O5 . 119.67(12) yes
O4 . U1 . O6 . 118.03(11) yes
O3 . U1 . O6 . 169.23(12) yes
O1 . U1 . O6 . 90.66(16) yes
O2 . U1 . O6 . 87.46(15) yes
O7 . U1 . O6 . 67.46(11) yes
O8 . U1 . O5 . 171.98(12) yes
O8 . U1 . O6 . 119.73(11) yes
O5 . U1 . O6 . 52.27(12) yes
O7 . C16 . O8 . 119.9(4) yes
O7 . C16 . C12 . 119.4(4) yes
O8 . C16 . C12 . 120.6(4) yes
U1 . O7 . C16 . 93.8(3) yes
U1 . O8 . C16 . 93.8(3) yes
C16 . C12 . C11 . 119.9(4) yes
C16 . C12 . C13 . 120.3(4) yes
C11 . C12 . C13 . 119.8(4) yes
C12 . C11 . C10 1_655 119.7(4) yes
C12 . C11 . H5 . 120.068 no
C10 1_655 C11 . H5 . 120.182 no
C11 1_455 C10 . C9 . 119.4(5) yes
C11 1_455 C10 . C15 . 120.0(4) yes
C9 . C10 . C15 . 120.7(4) yes
C10 . C9 . O5 . 120.4(4) yes
C10 . C9 . O6 . 120.5(5) yes
O5 . C9 . O6 . 119.1(5) yes
U1 . O5 . C9 . 95.4(3) yes
U1 . O6 . C9 . 93.3(3) yes
C10 . C15 . C14 . 119.8(5) yes
C10 . C15 . H8 . 119.960 no
C14 . C15 . H8 . 120.201 no
C15 . C14 . C13 1_455 120.1(5) yes
C15 . C14 . H7 . 119.770 no
C13 1_455 C14 . H7 . 120.132 no
C12 . C13 . C14 1_655 120.4(5) yes
C12 . C13 . H6 . 119.593 no
C14 1_655 C13 . H6 . 119.969 no
U2 . O12 . H9 . 119.981 no
U2 . O12 . H12 . 119.974 no
H9 . O12 . H12 . 120.043 no
C7 . C6 . C5 . 119.0(5) yes
C7 . C6 . H3 . 120.667 no
C5 . C6 . H3 . 120.300 no
C17 . N1 . C18 . 106.1(6) yes
C17 . N1 . C19 . 101.0(7) yes
C18 . N1 . C19 . 88.1(7) yes
N1 . C18 . O13 . 118.7(8) yes
N1 . C19 . O14 . 165.0(15) yes

loop_
_geom_bond_atom_site_label_1
_geom_bond_site_symmetry_1
_geom_bond_atom_site_label_2
_geom_bond_site_symmetry_2
_geom_bond_distance
_geom_bond_publ_flag
U2 . O9 . 1.764(4) yes
U2 . O9 2_557 1.764(4) yes
U2 . O10 . 2.465(4) yes
U2 . O10 2_557 2.465(4) yes
U2 . O11 . 2.493(3) yes
U2 . O11 2_557 2.493(3) yes
U2 . O12 . 2.461(4) yes
U2 . O12 2_557 2.461(4) yes
C8 . O10 . 1.265(6) yes
C8 . O11 2_557 1.277(6) yes
C8 . C4 . 1.487(6) yes
C4 . C3 . 1.394(7) yes
C4 . C5 . 1.402(7) yes
C3 . C2 . 1.394(7) yes
C3 . H1 . 0.996 no
C2 . C1 . 1.482(7) yes
C2 . C7 . 1.391(7) yes
C1 . O4 . 1.273(6) yes
C1 . O3 . 1.272(6) yes
O4 . U1 . 2.455(4) yes
O3 . U1 . 2.461(4) yes
C7 . C6 . 1.396(7) yes
C7 . H2 . 1.005 no
C5 . C6 . 1.381(7) yes
C5 . H4 . 1.006 no
U1 . O1 . 1.768(4) yes
U1 . O2 . 1.767(4) yes
U1 . O7 . 2.479(3) yes
U1 . O8 . 2.485(3) yes
U1 . O5 . 2.456(4) yes
U1 . O6 . 2.495(3) yes
C16 . O7 . 1.273(6) yes
C16 . O8 . 1.259(6) yes
C16 . C12 . 1.493(6) yes
C12 . C11 . 1.394(7) yes
C12 . C13 . 1.389(7) yes
C11 . C10 1_655 1.398(7) yes
C11 . H5 . 0.997 no
C10 . C9 . 1.482(7) yes
C10 . C15 . 1.394(7) yes
C9 . O5 . 1.260(7) yes
C9 . O6 . 1.271(6) yes
C15 . C14 . 1.390(7) yes
C15 . H8 . 1.003 no
C14 . C13 1_455 1.385(7) yes
C14 . H7 . 1.008 no
C13 . H6 . 0.999 no
O12 . H9 . 1.000 no
O12 . H12 . 1.000 no
C6 . H3 . 1.003 no
N1 . C17 . 1.460(9) yes
N1 . C18 . 1.546(11) yes
N1 . C19 . 1.683(16) yes
O13 . C18 . 1.436(16) yes
O14 . C19 . 1.060(16) yes
